data_7100813
loop_
_publ_author_name
'Darren J. Dixon'
'A. Louise Tillman'
'Jinxing Ye.'

_publ_section_title
;
Direct Enantio- and Diastereoselective Mannich Reactions
of Malonate and a-Keto Esters with N-Boc- and N-Cbz-Aldimines Catalysed
by a Bifunctional Cinchonine Derivative
;
_journal_name_full 'Chemical Communications'
_journal_paper_doi 10.1039/b515725k
_journal_year 2006
_chemical_formula_moiety 'C23 H27 N O5'
_chemical_formula_sum 'C23 H27 N O5'
_chemical_formula_weight 397.46
_space_group_IT_number 19
_symmetry_cell_setting orthorhombic
_symmetry_space_group_name_Hall 'P 2ac 2ab'
_symmetry_space_group_name_H-M 'P 21 21 21'
_cell_angle_alpha 90.00
_cell_angle_beta 90.00
_cell_angle_gamma 90.00
_cell_formula_units_Z 8
_cell_length_a 10.8665(3)
_cell_length_b 11.1927(3)
_cell_length_c 34.5493(12)
_cell_measurement_temperature 180(2)
_cell_volume 4202.1(2)
_diffrn_ambient_temperature 180(2)
_exptl_crystal_density_diffrn 1.257
_cod_database_code 7100813

loop_
_symmetry_equiv_pos_as_xyz
'x, y, z'
'-x+1/2, -y, z+1/2'
'x+1/2, -y+1/2, -z'
'-x, y+1/2, -z+1/2'

loop_
_atom_site_label
_atom_site_type_symbol
_atom_site_fract_x
_atom_site_fract_y
_atom_site_fract_z
_atom_site_U_iso_or_equiv
_atom_site_adp_type
_atom_site_occupancy
_atom_site_symmetry_multiplicity
_atom_site_calc_flag
_atom_site_refinement_flags
_atom_site_disorder_assembly
_atom_site_disorder_group
N1_1 N 0.2786(6) -0.8751(5) 0.59800(16) 0.0474(16) Uani 1 1 d . . .
H1_1 H 0.2877 -0.9440 0.5861 0.057 Uiso 1 1 calc R . .
O1_1 O 0.4572(5) -0.2235(4) 0.54356(14) 0.0576(15) Uani 1 1 d . . .
O2_1 O 0.3383(5) -0.1597(4) 0.59195(14) 0.0470(14) Uani 1 1 d . . .
O3_1 O 0.2176(6) -0.4124(5) 0.54502(15) 0.0622(15) Uani 1 1 d . . .
O4_1 O 0.1046(5) -0.5133(4) 0.63728(15) 0.0504(13) Uani 1 1 d . . .
O5_1 O 0.0107(4) -0.3321(4) 0.63376(12) 0.0404(12) Uani 1 1 d . . .
C1_1 C 0.4600(8) -0.1023(6) 0.5280(2) 0.064(3) Uani 1 1 d . . .
H1A_1 H 0.5174 -0.0989 0.5061 0.097 Uiso 1 1 calc R . .
H1B_1 H 0.4871 -0.0467 0.5482 0.097 Uiso 1 1 calc R . .
H1C_1 H 0.3774 -0.0799 0.5192 0.097 Uiso 1 1 calc R . .
C2_1 C 0.3922(8) -0.2397(7) 0.57589(19) 0.0414(18) Uani 1 1 d . . .
C3_1 C 0.3946(6) -0.3709(5) 0.58728(17) 0.0328(16) Uani 1 1 d . . .
C4_1 C 0.5236(7) -0.4280(6) 0.58506(19) 0.045(2) Uani 1 1 d . . .
H4A_1 H 0.5876 -0.3650 0.5856 0.054 Uiso 1 1 calc R . .
H4B_1 H 0.5367 -0.4816 0.6075 0.054 Uiso 1 1 calc R . .
C5_1 C 0.5318(9) -0.4981(8) 0.5477(2) 0.066(2) Uani 1 1 d . . .
H5A_1 H 0.5898 -0.5659 0.5502 0.079 Uiso 1 1 calc R . .
H5B_1 H 0.5581 -0.4466 0.5260 0.079 Uiso 1 1 calc R . .
C6_1 C 0.3978(9) -0.5424(6) 0.5422(2) 0.059(2) Uani 1 1 d . . .
H6A_1 H 0.3810 -0.5603 0.5146 0.070 Uiso 1 1 calc R . .
H6B_1 H 0.3821 -0.6152 0.5577 0.070 Uiso 1 1 calc R . .
C7_1 C 0.3203(8) -0.4403(6) 0.5560(2) 0.043(2) Uani 1 1 d . . .
C8_1 C 0.3324(6) -0.3957(6) 0.62761(17) 0.0324(17) Uani 1 1 d . . .
H8_1 H 0.3181 -0.4839 0.6289 0.039 Uiso 1 1 calc R . .
C9_1 C 0.4158(6) -0.3655(6) 0.66136(18) 0.0361(18) Uani 1 1 d . . .
C10_1 C 0.4686(6) -0.4543(6) 0.68163(18) 0.0388(18) Uani 1 1 d . . .
H10_1 H 0.4501 -0.5347 0.6750 0.047 Uiso 1 1 calc R . .
C11_1 C 0.4412(7) -0.2449(6) 0.67156(19) 0.0424(19) Uani 1 1 d . . .
H11_1 H 0.4029 -0.1819 0.6576 0.051 Uiso 1 1 calc R . .
C12_1 C 0.5205(7) -0.2188(6) 0.70131(19) 0.045(2) Uani 1 1 d . . .
H12_1 H 0.5372 -0.1377 0.7076 0.054 Uiso 1 1 calc R . .
C13_1 C 0.5771(6) -0.3105(6) 0.72265(19) 0.0397(18) Uani 1 1 d . . .
C14_1 C 0.5525(6) -0.4315(6) 0.7132(2) 0.0384(18) Uani 1 1 d . . .
C15_1 C 0.6100(7) -0.5223(7) 0.7344(2) 0.051(2) Uani 1 1 d . . .
H15_1 H 0.5931 -0.6033 0.7282 0.061 Uiso 1 1 calc R . .
C16_1 C 0.6905(7) -0.4965(8) 0.7640(2) 0.056(2) Uani 1 1 d . . .
H16_1 H 0.7290 -0.5595 0.7780 0.067 Uiso 1 1 calc R . .
C17_1 C 0.7159(8) -0.3765(8) 0.7737(2) 0.058(2) Uani 1 1 d . . .
H17_1 H 0.7724 -0.3587 0.7938 0.069 Uiso 1 1 calc R . .
C18_1 C 0.6593(7) -0.2859(7) 0.75411(19) 0.048(2) Uani 1 1 d . . .
H18_1 H 0.6746 -0.2055 0.7614 0.057 Uiso 1 1 calc R . .
C19_1 C 0.1087(7) -0.4065(7) 0.63423(18) 0.0359(17) Uani 1 1 d . . .
C20_1 C -0.1156(7) -0.3752(7) 0.6420(2) 0.058(2) Uani 1 1 d . . .
C21_1 C -0.1547(10) -0.4651(10) 0.6132(5) 0.174(8) Uani 1 1 d . . .
H21A_1 H -0.1321 -0.4378 0.5872 0.262 Uiso 1 1 calc R . .
H21B_1 H -0.2441 -0.4757 0.6146 0.262 Uiso 1 1 calc R . .
H21C_1 H -0.1139 -0.5413 0.6186 0.262 Uiso 1 1 calc R . .
C22_1 C -0.1925(7) -0.2638(6) 0.6392(2) 0.056(2) Uani 1 1 d . . .
H22A_1 H -0.1930 -0.2353 0.6124 0.084 Uiso 1 1 calc R . .
H22B_1 H -0.1578 -0.2019 0.6560 0.084 Uiso 1 1 calc R . .
H22C_1 H -0.2769 -0.2816 0.6474 0.084 Uiso 1 1 calc R . .
C23_1 C -0.1118(10) -0.4211(10) 0.6844(3) 0.127(5) Uani 1 1 d . . .
H23A_1 H -0.0757 -0.3595 0.7011 0.190 Uiso 1 1 calc R . .
H23B_1 H -0.0617 -0.4938 0.6858 0.190 Uiso 1 1 calc R . .
H23C_1 H -0.1956 -0.4389 0.6932 0.190 Uiso 1 1 calc R . .
N1_2 N 0.2130(5) -0.3407(5) 0.63095(16) 0.0402(15) Uani 1 1 d . . .
H1_2 H 0.2076 -0.2622 0.6309 0.048 Uiso 1 1 calc R . .
O1_2 O 0.1187(6) -1.0391(5) 0.55338(15) 0.0636(16) Uani 1 1 d . . .
O2_2 O -0.0796(7) -0.9862(6) 0.55658(18) 0.078(2) Uani 1 1 d . . .
O3_2 O 0.2417(7) -0.8419(5) 0.51492(16) 0.083(2) Uani 1 1 d . . .
O4_2 O 0.3773(5) -0.7229(4) 0.62764(15) 0.0578(15) Uani 1 1 d . . .
O5_2 O 0.4794(5) -0.8908(5) 0.60729(15) 0.0590(15) Uani 1 1 d . . .
C1_2 C 0.0663(12) -1.1613(8) 0.5491(3) 0.112(5) Uani 1 1 d . . .
H1A_2 H 0.1231 -1.2110 0.5341 0.169 Uiso 1 1 calc R . .
H1B_2 H -0.0130 -1.1566 0.5357 0.169 Uiso 1 1 calc R . .
H1C_2 H 0.0543 -1.1967 0.5748 0.169 Uiso 1 1 calc R . .
C2_2 C 0.0280(12) -0.9599(8) 0.5580(2) 0.064(3) Uani 1 1 d . . .
C3_2 C 0.0766(7) -0.8346(6) 0.56369(19) 0.046(2) Uani 1 1 d . . .
C4_2 C -0.0338(8) -0.7464(7) 0.5643(2) 0.064(2) Uani 1 1 d . . .
H4A_2 H -0.1073 -0.7834 0.5523 0.077 Uiso 1 1 calc R . .
H4B_2 H -0.0541 -0.7231 0.5912 0.077 Uiso 1 1 calc R . .
C5_2 C 0.0062(11) -0.6427(9) 0.5419(3) 0.103(4) Uani 1 1 d . . .
H5A_2 H 0.0482 -0.5847 0.5591 0.123 Uiso 1 1 calc R . .
H5B_2 H -0.0659 -0.6027 0.5301 0.123 Uiso 1 1 calc R . .
C6_2 C 0.0930(8) -0.6846(6) 0.5109(2) 0.057(2) Uani 1 1 d . . .
H6A_2 H 0.0479 -0.7034 0.4867 0.068 Uiso 1 1 calc R . .
H6B_2 H 0.1561 -0.6232 0.5053 0.068 Uiso 1 1 calc R . .
C7_2 C 0.1508(8) -0.7952(7) 0.5277(2) 0.051(2) Uani 1 1 d . . .
C8_2 C 0.1553(7) -0.8230(6) 0.60132(19) 0.0414(19) Uani 1 1 d . . .
H8_2 H 0.1666 -0.7357 0.6063 0.050 Uiso 1 1 calc R . .
C9_2 C 0.0891(6) -0.8740(6) 0.63615(18) 0.0357(17) Uani 1 1 d . . .
C10_2 C 0.0210(6) -0.8025(6) 0.66066(18) 0.0377(18) Uani 1 1 d . . .
H10_2 H 0.0160 -0.7193 0.6553 0.045 Uiso 1 1 calc R . .
C11_2 C 0.0944(7) -0.9979(6) 0.6451(2) 0.0422(18) Uani 1 1 d . . .
H11_2 H 0.1411 -1.0490 0.6288 0.051 Uiso 1 1 calc R . .
C12_2 C 0.0359(7) -1.0455(6) 0.67574(19) 0.0436(19) Uani 1 1 d . . .
H12_2 H 0.0423 -1.1288 0.6807 0.052 Uiso 1 1 calc R . .
C13_2 C -0.0344(7) -0.9738(6) 0.70042(18) 0.0393(18) Uani 1 1 d . . .
C14_2 C -0.0409(7) -0.8475(6) 0.6930(2) 0.0399(18) Uani 1 1 d . . .
C15_2 C -0.1123(8) -0.7773(7) 0.7188(2) 0.054(2) Uani 1 1 d . . .
H15_2 H -0.1169 -0.6935 0.7146 0.064 Uiso 1 1 calc R . .
C16_2 C -0.1760(8) -0.8261(8) 0.7499(2) 0.061(2) Uani 1 1 d . . .
H16_2 H -0.2248 -0.7767 0.7662 0.074 Uiso 1 1 calc R . .
C17_2 C -0.1673(8) -0.9480(8) 0.7568(2) 0.060(2) Uani 1 1 d . . .
H17_2 H -0.2083 -0.9810 0.7786 0.073 Uiso 1 1 calc R . .
C18_2 C -0.1009(7) -1.0218(7) 0.7330(2) 0.051(2) Uani 1 1 d . . .
H18_2 H -0.0987 -1.1052 0.7380 0.061 Uiso 1 1 calc R . .
C19_2 C 0.3767(8) -0.8209(8) 0.6125(2) 0.049(2) Uani 1 1 d . . .
C20_2 C 0.5917(6) -0.8683(6) 0.6284(2) 0.0441(19) Uani 1 1 d . . .
C21_2 C 0.6528(7) -0.7552(7) 0.6148(3) 0.068(3) Uani 1 1 d . . .
H21A_2 H 0.5942 -0.6888 0.6163 0.102 Uiso 1 1 calc R . .
H21B_2 H 0.6800 -0.7651 0.5879 0.102 Uiso 1 1 calc R . .
H21C_2 H 0.7241 -0.7379 0.6312 0.102 Uiso 1 1 calc R . .
C22_2 C 0.6719(8) -0.9752(8) 0.6169(3) 0.083(3) Uani 1 1 d . . .
H22A_2 H 0.6301 -1.0496 0.6241 0.124 Uiso 1 1 calc R . .
H22B_2 H 0.7511 -0.9704 0.6304 0.124 Uiso 1 1 calc R . .
H22C_2 H 0.6859 -0.9740 0.5889 0.124 Uiso 1 1 calc R . .
C23_2 C 0.5684(9) -0.8666(8) 0.6711(2) 0.076(3) Uani 1 1 d . . .
H23A_2 H 0.5121 -0.8011 0.6774 0.115 Uiso 1 1 calc R . .
H23B_2 H 0.6464 -0.8550 0.6849 0.115 Uiso 1 1 calc R . .
H23C_2 H 0.5315 -0.9427 0.6791 0.115 Uiso 1 1 calc R . .

loop_
_atom_site_aniso_label
_atom_site_aniso_U_11
_atom_site_aniso_U_22
_atom_site_aniso_U_33
_atom_site_aniso_U_23
_atom_site_aniso_U_13
_atom_site_aniso_U_12
N1_1 0.052(5) 0.034(4) 0.056(4) -0.014(3) 0.003(4) -0.003(4)
O1_1 0.081(4) 0.042(3) 0.050(3) 0.003(3) 0.025(3) -0.012(3)
O2_1 0.057(4) 0.034(3) 0.050(3) 0.001(3) 0.014(3) 0.004(3)
O3_1 0.064(4) 0.063(4) 0.060(3) -0.011(3) -0.014(3) -0.007(3)
O4_1 0.042(3) 0.030(3) 0.079(4) 0.008(3) 0.001(3) -0.001(3)
O5_1 0.034(3) 0.038(3) 0.049(3) 0.005(2) 0.006(2) 0.004(3)
C1_1 0.092(7) 0.039(5) 0.062(5) 0.007(4) 0.043(5) -0.002(5)
C2_1 0.048(5) 0.049(5) 0.027(4) -0.003(4) -0.005(4) -0.021(5)
C3_1 0.031(4) 0.031(4) 0.037(4) -0.002(3) 0.010(4) 0.004(4)
C4_1 0.040(5) 0.057(5) 0.038(4) -0.001(4) 0.013(4) 0.014(4)
C5_1 0.072(7) 0.082(6) 0.045(5) 0.003(4) 0.004(5) 0.031(6)
C6_1 0.093(7) 0.044(5) 0.039(4) -0.015(4) 0.003(5) 0.016(5)
C7_1 0.057(5) 0.036(5) 0.037(4) 0.003(4) 0.007(4) -0.013(4)
C8_1 0.034(4) 0.028(4) 0.035(4) 0.004(3) 0.010(4) -0.008(3)
C9_1 0.035(5) 0.038(5) 0.034(4) -0.004(4) 0.008(4) -0.001(4)
C10_1 0.036(4) 0.048(5) 0.032(4) 0.002(4) 0.007(4) 0.002(4)
C11_1 0.053(5) 0.046(5) 0.028(4) -0.003(4) 0.006(4) 0.004(4)
C12_1 0.066(6) 0.036(4) 0.032(4) -0.006(4) 0.004(4) -0.001(4)
C13_1 0.040(5) 0.047(5) 0.032(4) 0.001(4) 0.010(4) -0.002(4)
C14_1 0.030(4) 0.043(5) 0.041(4) 0.010(4) 0.012(4) 0.005(4)
C15_1 0.050(5) 0.059(5) 0.044(4) 0.003(4) 0.011(5) -0.009(5)
C16_1 0.057(6) 0.062(6) 0.048(5) 0.016(4) -0.003(5) 0.000(5)
C17_1 0.062(6) 0.069(6) 0.042(5) 0.008(5) -0.008(4) 0.004(5)
C18_1 0.050(5) 0.058(5) 0.036(4) 0.001(4) 0.004(4) 0.002(4)
C19_1 0.036(5) 0.043(5) 0.028(4) 0.001(3) -0.004(4) 0.005(4)
C20_1 0.032(5) 0.055(5) 0.087(6) -0.004(5) -0.005(5) -0.013(4)
C21_1 0.066(8) 0.116(9) 0.34(2) -0.161(12) -0.083(10) 0.048(7)
C22_1 0.041(5) 0.038(4) 0.090(6) -0.008(4) 0.004(5) 0.014(4)
C23_1 0.066(7) 0.169(12) 0.146(11) 0.092(9) 0.051(8) 0.043(8)
N1_2 0.034(4) 0.026(3) 0.061(4) -0.003(3) 0.008(3) 0.002(3)
O1_2 0.095(5) 0.038(3) 0.057(3) -0.009(3) -0.015(3) 0.002(3)
O2_2 0.082(5) 0.080(4) 0.072(4) 0.002(3) -0.004(4) -0.025(4)
O3_2 0.098(5) 0.087(4) 0.065(4) 0.003(3) 0.031(4) 0.030(4)
O4_2 0.061(4) 0.042(3) 0.071(3) -0.015(3) -0.009(3) -0.001(3)
O5_2 0.039(3) 0.060(3) 0.078(4) -0.019(3) 0.001(3) -0.002(3)
C1_2 0.206(14) 0.066(6) 0.066(6) -0.004(5) -0.024(8) -0.025(7)
C2_2 0.106(9) 0.063(7) 0.023(4) 0.009(4) -0.008(6) -0.002(7)
C3_2 0.066(6) 0.038(5) 0.033(4) 0.004(3) 0.004(4) 0.005(4)
C4_2 0.079(7) 0.056(5) 0.057(5) 0.015(4) -0.012(5) 0.010(5)
C5_2 0.110(9) 0.097(8) 0.101(8) 0.052(7) 0.011(7) 0.038(7)
C6_2 0.074(6) 0.057(5) 0.040(4) 0.001(4) -0.006(5) -0.003(5)
C7_2 0.061(6) 0.051(5) 0.042(4) 0.002(4) 0.003(5) 0.005(5)
C8_2 0.046(5) 0.032(4) 0.046(4) -0.001(3) 0.007(4) 0.006(4)
C9_2 0.037(5) 0.039(4) 0.030(4) -0.003(3) -0.004(4) -0.001(4)
C10_2 0.048(5) 0.035(4) 0.031(4) -0.001(3) -0.004(4) -0.005(4)
C11_2 0.049(5) 0.034(4) 0.043(4) -0.003(3) -0.002(4) -0.002(4)
C12_2 0.053(5) 0.042(4) 0.036(4) 0.002(4) 0.000(4) 0.004(4)
C13_2 0.038(4) 0.049(5) 0.031(4) -0.003(4) 0.004(4) -0.010(4)
C14_2 0.042(5) 0.039(5) 0.040(4) -0.002(4) 0.001(4) -0.001(4)
C15_2 0.068(6) 0.042(4) 0.051(5) -0.005(4) -0.002(5) 0.018(5)
C16_2 0.071(6) 0.061(6) 0.052(5) 0.003(5) 0.024(5) 0.002(5)
C17_2 0.066(6) 0.077(7) 0.039(4) 0.008(5) 0.008(5) -0.015(5)
C18_2 0.049(5) 0.055(5) 0.048(5) 0.005(4) 0.008(4) -0.003(5)
C19_2 0.047(6) 0.052(5) 0.048(5) -0.003(4) 0.009(4) -0.002(5)
C20_2 0.027(5) 0.041(4) 0.064(5) 0.005(4) -0.006(4) 0.011(4)
C21_2 0.046(6) 0.061(6) 0.097(7) 0.006(5) 0.002(5) -0.007(5)
C22_2 0.065(6) 0.066(6) 0.117(8) -0.014(6) -0.020(6) 0.012(5)
C23_2 0.077(7) 0.090(7) 0.062(6) 0.015(5) 0.003(5) -0.003(6)

loop_
_geom_bond_atom_site_label_1
_geom_bond_atom_site_label_2
_geom_bond_distance
_geom_bond_site_symmetry_2
_geom_bond_publ_flag
N1_1 C19_2 1.325(9) . ?
N1_1 C8_2 1.465(9) . ?
N1_1 H1_1 0.8800 . ?
O1_1 C2_1 1.334(8) . ?
O1_1 C1_1 1.460(8) . ?
O2_1 C2_1 1.205(8) . ?
O3_1 C7_1 1.219(9) . ?
O4_1 C19_1 1.201(8) . ?
O5_1 C19_1 1.352(8) . ?
O5_1 C20_1 1.483(9) . ?
C1_1 H1A_1 0.9800 . ?
C1_1 H1B_1 0.9800 . ?
C1_1 H1C_1 0.9800 . ?
C2_1 C3_1 1.521(9) . ?
C3_1 C4_1 1.542(9) . ?
C3_1 C7_1 1.557(10) . ?
C3_1 C8_1 1.574(8) . ?
C4_1 C5_1 1.512(9) . ?
C4_1 H4A_1 0.9900 . ?
C4_1 H4B_1 0.9900 . ?
C5_1 C6_1 1.551(11) . ?
C5_1 H5A_1 0.9900 . ?
C5_1 H5B_1 0.9900 . ?
C6_1 C7_1 1.499(10) . ?
C6_1 H6A_1 0.9900 . ?
C6_1 H6B_1 0.9900 . ?
C8_1 N1_2 1.440(8) . ?
C8_1 C9_1 1.515(9) . ?
C8_1 H8_1 1.0000 . ?
C9_1 C10_1 1.344(9) . ?
C9_1 C11_1 1.422(9) . ?
C10_1 C14_1 1.446(9) . ?
C10_1 H10_1 0.9500 . ?
C11_1 C12_1 1.373(9) . ?
C11_1 H11_1 0.9500 . ?
C12_1 C13_1 1.405(9) . ?
C12_1 H12_1 0.9500 . ?
C13_1 C14_1 1.419(9) . ?
C13_1 C18_1 1.433(10) . ?
C14_1 C15_1 1.399(10) . ?
C15_1 C16_1 1.378(10) . ?
C15_1 H15_1 0.9500 . ?
C16_1 C17_1 1.412(11) . ?
C16_1 H16_1 0.9500 . ?
C17_1 C18_1 1.365(10) . ?
C17_1 H17_1 0.9500 . ?
C18_1 H18_1 0.9500 . ?
C19_1 N1_2 1.357(9) . ?
C20_1 C21_1 1.477(12) . ?
C20_1 C22_1 1.504(10) . ?
C20_1 C23_1 1.555(12) . ?
C21_1 H21A_1 0.9800 . ?
C21_1 H21B_1 0.9800 . ?
C21_1 H21C_1 0.9800 . ?
C22_1 H22A_1 0.9800 . ?
C22_1 H22B_1 0.9800 . ?
C22_1 H22C_1 0.9800 . ?
C23_1 H23A_1 0.9800 . ?
C23_1 H23B_1 0.9800 . ?
C23_1 H23C_1 0.9800 . ?
N1_2 H1_2 0.8800 . ?
O1_2 C2_2 1.335(11) . ?
O1_2 C1_2 1.489(9) . ?
O2_2 C2_2 1.207(11) . ?
O3_2 C7_2 1.202(9) . ?
O4_2 C19_2 1.215(9) . ?
O5_2 C19_2 1.374(9) . ?
O5_2 C20_2 1.443(8) . ?
C1_2 H1A_2 0.9800 . ?
C1_2 H1B_2 0.9800 . ?
C1_2 H1C_2 0.9800 . ?
C2_2 C3_2 1.512(11) . ?
C3_2 C7_2 1.546(10) . ?
C3_2 C4_2 1.553(10) . ?
C3_2 C8_2 1.562(10) . ?
C4_2 C5_2 1.460(11) . ?
C4_2 H4A_2 0.9900 . ?
C4_2 H4B_2 0.9900 . ?
C5_2 C6_2 1.504(12) . ?
C5_2 H5A_2 0.9900 . ?
C5_2 H5B_2 0.9900 . ?
C6_2 C7_2 1.506(10) . ?
C6_2 H6A_2 0.9900 . ?
C6_2 H6B_2 0.9900 . ?
C8_2 C9_2 1.514(9) . ?
C8_2 H8_2 1.0000 . ?
C9_2 C10_2 1.380(9) . ?
C9_2 C11_2 1.422(9) . ?
C10_2 C14_2 1.399(9) . ?
C10_2 H10_2 0.9500 . ?
C11_2 C12_2 1.344(9) . ?
C11_2 H11_2 0.9500 . ?
C12_2 C13_2 1.398(9) . ?
C12_2 H12_2 0.9500 . ?
C13_2 C14_2 1.439(9) . ?
C13_2 C18_2 1.441(9) . ?
C14_2 C15_2 1.418(9) . ?
C15_2 C16_2 1.391(10) . ?
C15_2 H15_2 0.9500 . ?
C16_2 C17_2 1.388(11) . ?
C16_2 H16_2 0.9500 . ?
C17_2 C18_2 1.372(10) . ?
C17_2 H17_2 0.9500 . ?
C18_2 H18_2 0.9500 . ?
C20_2 C23_2 1.498(10) . ?
C20_2 C21_2 1.506(10) . ?
C20_2 C22_2 1.533(10) . ?
C21_2 H21A_2 0.9800 . ?
C21_2 H21B_2 0.9800 . ?
C21_2 H21C_2 0.9800 . ?
C22_2 H22A_2 0.9800 . ?
C22_2 H22B_2 0.9800 . ?
C22_2 H22C_2 0.9800 . ?
C23_2 H23A_2 0.9800 . ?
C23_2 H23B_2 0.9800 . ?
C23_2 H23C_2 0.9800 . ?

loop_
_cod_related_entry_id
_cod_related_entry_database
_cod_related_entry_code
1 ChemSpider 30652964
